data_4334850
loop_
_publ_author_name
'Robert D. Kennedy'
'Charles W. Machan'
'C. Michael McGuirk'
'Mari S. Rosen'
'Charlotte L. Stern'
'Amy A. Sarjeant'
'Chad A. Mirkin'

_publ_contact_author_name
;
;
_publ_section_title
;
 General Strategy for the Synthesis of Rigid Weak-Link Approach
 Platinum(II) Complexes: Tweezers, Triple-Layer Complexes, and Macrocycles
;
_journal_name_full 'Inorganic Chemistry'
_journal_page_first 5876
_journal_page_last 5888
_journal_paper_doi 10.1021/ic302855f
_journal_volume 52
_journal_year 2013
_chemical_formula_moiety 'C74 H66 Cl2 F4 P4 Pt2 S4, 2(F6 P), 2(C H2 Cl2)'
_chemical_formula_sum 'C76 H70 Cl6 F16 P6 Pt2 S4'
_chemical_formula_weight 2204.26
_chemical_name_systematic
;
 ? 
;
_space_group_crystal_system triclinic
_space_group_IT_number 2
_space_group_name_Hall '-P 1'
_space_group_name_H-M_alt 'P -1'
_symmetry_space_group_name_Hall '-P 1'
_symmetry_space_group_name_H-M 'P -1'
_atom_sites_solution_hydrogens geom
_atom_sites_solution_primary direct
_atom_sites_solution_secondary difmap
_audit_creation_date 2012-03-29
_audit_creation_method
;
  Olex2 1.1
  (compiled Nov  1 2011 20:42:30, GUI svn.r3906)
;
_cell_angle_alpha 74.975(4)
_cell_angle_beta 73.298(3)
_cell_angle_gamma 71.073(3)
_cell_formula_units_Z 1
_cell_length_a 10.9111(6)
_cell_length_b 12.1702(7)
_cell_length_c 17.4669(9)
_cell_measurement_reflns_used 7478
_cell_measurement_temperature 100(2)
_cell_measurement_theta_max 22.49
_cell_measurement_theta_min 2.23
_cell_volume 2065.9(2)
_computing_cell_refinement 'SAINT V7.23A (Bruker, 2005)'
_computing_data_collection 'APEX2 V2.1-4 (Bruker, 2007)'
_computing_data_reduction 'Bruker SAINT'
_computing_molecular_graphics
;
O. V. Dolomanov, L. J. Bourhis, R. J. Gildea, J. A. K. Howard and H. Puschmann,
OLEX2: a complete structure solution, refinement and analysis program.
J. Appl. Cryst. (2009). 42, 339-341.
;
_computing_publication_material
;
O. V. Dolomanov, L. J. Bourhis, R. J. Gildea, J. A. K. Howard and H. Puschmann,
OLEX2: a complete structure solution, refinement and analysis program.
J. Appl. Cryst. (2009). 42, 339-341.
;
_computing_structure_refinement
;
XL, G.M. Sheldrick, Acta Cryst.
(2008). A64, 112-122
;
_computing_structure_solution 'SHELXS-97 (Sheldrick, 2008)'
_diffrn_ambient_temperature 100.02
_diffrn_detector_area_resol_mean 8
_diffrn_measured_fraction_theta_full 0.996
_diffrn_measured_fraction_theta_max 0.996
_diffrn_measurement_device_type 'Bruker Kappa APEX CCD area detector'
_diffrn_measurement_method '\w and \f scans'
_diffrn_radiation_monochromator graphite
_diffrn_radiation_type MoK\a
_diffrn_radiation_wavelength 0.71073
_diffrn_reflns_av_R_equivalents 0.0808
_diffrn_reflns_av_unetI/netI 0.0732
_diffrn_reflns_limit_h_max 14
_diffrn_reflns_limit_h_min -13
_diffrn_reflns_limit_k_max 15
_diffrn_reflns_limit_k_min -15
_diffrn_reflns_limit_l_max 22
_diffrn_reflns_limit_l_min -22
_diffrn_reflns_number 46587
_diffrn_reflns_theta_full 27.58
_diffrn_reflns_theta_max 27.58
_diffrn_reflns_theta_min 1.24
_diffrn_source 'sealed tube'
_diffrn_source_current 30.0
_diffrn_source_power 1.5
_diffrn_source_voltage 50.0
_exptl_absorpt_coefficient_mu 3.872
_exptl_absorpt_correction_T_max 0.7456
_exptl_absorpt_correction_T_min 0.6007
_exptl_absorpt_correction_type multi-scan
_exptl_absorpt_process_details
;
SADABS-2008/1 (Bruker,2008) was used for absorption correction.
R(int) was 0.0878 before and 0.0605 after correction.
The Ratio of minimum to maximum transmission is 0.8057.
The \l/2 correction factor is 0.0015.
;
_exptl_crystal_colour colourless
_exptl_crystal_colour_primary colourless
_exptl_crystal_density_diffrn 1.772
_exptl_crystal_description plate
_exptl_crystal_F_000 1082
_exptl_crystal_size_max 0.298
_exptl_crystal_size_mid 0.096
_exptl_crystal_size_min 0.066
_refine_diff_density_max 2.335
_refine_diff_density_min -1.934
_refine_diff_density_rms 0.176
_refine_ls_extinction_method none
_refine_ls_goodness_of_fit_ref 1.026
_refine_ls_hydrogen_treatment constr
_refine_ls_matrix_type full
_refine_ls_number_parameters 500
_refine_ls_number_reflns 9543
_refine_ls_number_restraints 0
_refine_ls_restrained_S_all 1.026
_refine_ls_R_factor_all 0.0833
_refine_ls_R_factor_gt 0.0511
_refine_ls_shift/su_max 0.001
_refine_ls_shift/su_mean 0.000
_refine_ls_structure_factor_coef Fsqd
_refine_ls_weighting_details 'calc w=1/[\s^2^(Fo^2^)+(0.0617P)^2^+7.3251P] where P=(Fo^2^+2Fc^2^)/3'
_refine_ls_weighting_scheme calc
_refine_ls_wR_factor_gt 0.1169
_refine_ls_wR_factor_ref 0.1339
_reflns_number_gt 7021
_reflns_number_total 9543
_reflns_threshold_expression >2sigma(I)
_cod_data_source_file ic302855f_si_002_05.cif
_cod_data_source_block 33b
_cod_database_code 4334850

loop_
_space_group_symop_id
_space_group_symop_operation_xyz
1 'x, y, z'
2 '-x, -y, -z'

loop_
_atom_site_label
_atom_site_type_symbol
_atom_site_fract_x
_atom_site_fract_y
_atom_site_fract_z
_atom_site_U_iso_or_equiv
_atom_site_adp_type
_atom_site_occupancy
_atom_site_symmetry_multiplicity
_atom_site_calc_flag
_atom_site_refinement_flags
_atom_site_disorder_assembly
_atom_site_disorder_group
Pt1 Pt 0.24274(3) 0.28860(3) 0.248974(17) 0.02751(10) Uani 1 1 d . . .
Cl1 Cl 0.05986(17) 0.25018(18) 0.34952(11) 0.0372(4) Uani 1 1 d . . .
S1 S 0.12106(17) 0.30904(17) 0.15263(11) 0.0315(4) Uani 1 1 d . . .
S2 S 0.30680(19) -0.06191(19) 0.50062(13) 0.0428(5) Uani 1 1 d . . .
P1 P 0.40392(17) 0.32923(16) 0.14303(11) 0.0271(4) Uani 1 1 d . . .
P2 P 0.32982(17) 0.29176(18) 0.35140(11) 0.0302(4) Uani 1 1 d . . .
F1 F 0.0694(5) 0.0623(5) 0.6156(3) 0.0496(12) Uani 1 1 d . . .
F2 F -0.1842(4) 0.1081(4) 0.6170(3) 0.0499(12) Uani 1 1 d . . .
C1 C 0.2350(7) 0.3315(7) 0.0531(5) 0.0356(17) Uani 1 1 d . . .
H1A H 0.2906 0.2543 0.0386 0.043 Uiso 1 1 calc R . .
H1B H 0.1839 0.3742 0.0107 0.043 Uiso 1 1 calc R . .
C2 C 0.3217(7) 0.4027(6) 0.0585(4) 0.0314(16) Uani 1 1 d . . .
H2A H 0.2667 0.4830 0.0670 0.038 Uiso 1 1 calc R . .
H2B H 0.3893 0.4104 0.0071 0.038 Uiso 1 1 calc R . .
C3 C 0.0862(7) 0.1775(7) 0.1509(5) 0.0367(18) Uani 1 1 d . . .
C4 C 0.1278(8) 0.0741(8) 0.1995(5) 0.046(2) Uani 1 1 d . . .
H4 H 0.1825 0.0679 0.2349 0.055 Uiso 1 1 calc R . .
C5 C 0.0899(10) -0.0250(9) 0.1975(6) 0.063(3) Uani 1 1 d . . .
H5 H 0.1172 -0.0987 0.2317 0.075 Uiso 1 1 calc R . .
C6 C 0.0108(10) -0.0118(10) 0.1435(6) 0.059(3) Uani 1 1 d . . .
H6 H -0.0160 -0.0777 0.1416 0.071 Uiso 1 1 calc R . .
C7 C -0.0286(9) 0.0930(9) 0.0937(6) 0.058(3) Uani 1 1 d . . .
H7 H -0.0804 0.1000 0.0564 0.069 Uiso 1 1 calc R . .
C8 C 0.0077(8) 0.1876(8) 0.0984(5) 0.044(2) Uani 1 1 d . . .
H8 H -0.0214 0.2618 0.0651 0.052 Uiso 1 1 calc R . .
C9 C 0.5209(7) 0.2013(6) 0.1049(4) 0.0308(16) Uani 1 1 d . . .
C10 C 0.5099(8) 0.0890(7) 0.1407(5) 0.044(2) Uani 1 1 d . . .
H10 H 0.4472 0.0775 0.1906 0.053 Uiso 1 1 calc R . .
C11 C 0.5882(9) -0.0073(8) 0.1056(6) 0.055(2) Uani 1 1 d . . .
H11 H 0.5775 -0.0839 0.1302 0.066 Uiso 1 1 calc R . .
C12 C 0.6820(9) 0.0084(8) 0.0345(6) 0.054(2) Uani 1 1 d . . .
H12 H 0.7380 -0.0579 0.0109 0.065 Uiso 1 1 calc R . .
C13 C 0.6948(8) 0.1201(8) -0.0023(5) 0.047(2) Uani 1 1 d . . .
H13 H 0.7582 0.1312 -0.0519 0.057 Uiso 1 1 calc R . .
C14 C 0.6150(7) 0.2160(7) 0.0333(5) 0.0384(18) Uani 1 1 d . . .
H14 H 0.6248 0.2929 0.0083 0.046 Uiso 1 1 calc R . .
C15 C 0.4918(6) 0.4291(7) 0.1461(4) 0.0293(15) Uani 1 1 d . . .
C16 C 0.4174(7) 0.5424(7) 0.1584(5) 0.0345(17) Uani 1 1 d . . .
H16 H 0.3241 0.5652 0.1629 0.041 Uiso 1 1 calc R . .
C17 C 0.4799(8) 0.6231(7) 0.1640(5) 0.0393(18) Uani 1 1 d . . .
H17 H 0.4289 0.7000 0.1734 0.047 Uiso 1 1 calc R . .
C18 C 0.6166(8) 0.5900(7) 0.1558(5) 0.0388(18) Uani 1 1 d . . .
H18 H 0.6590 0.6449 0.1592 0.047 Uiso 1 1 calc R . .
C19 C 0.6913(7) 0.4786(7) 0.1427(5) 0.0361(17) Uani 1 1 d . . .
H19 H 0.7848 0.4571 0.1370 0.043 Uiso 1 1 calc R . .
C20 C 0.6306(7) 0.3980(7) 0.1378(4) 0.0306(16) Uani 1 1 d . . .
H20 H 0.6826 0.3211 0.1288 0.037 Uiso 1 1 calc R . .
C21 C 0.2416(7) 0.4226(7) 0.3950(5) 0.0355(17) Uani 1 1 d . . .
C22 C 0.1640(8) 0.5185(7) 0.3519(5) 0.0418(19) Uani 1 1 d . . .
H22 H 0.1596 0.5155 0.2990 0.050 Uiso 1 1 calc R . .
C23 C 0.0920(9) 0.6198(9) 0.3851(6) 0.055(2) Uani 1 1 d . . .
H23 H 0.0391 0.6853 0.3550 0.066 Uiso 1 1 calc R . .
C24 C 0.0986(10) 0.6235(9) 0.4614(6) 0.059(3) Uani 1 1 d . . .
H24 H 0.0515 0.6924 0.4842 0.071 Uiso 1 1 calc R . .
C25 C 0.1736(12) 0.5274(10) 0.5050(6) 0.066(3) Uani 1 1 d . . .
H25 H 0.1756 0.5295 0.5586 0.079 Uiso 1 1 calc R . .
C26 C 0.2460(10) 0.4278(9) 0.4717(6) 0.054(2) Uani 1 1 d . . .
H26 H 0.2990 0.3627 0.5019 0.065 Uiso 1 1 calc R . .
C27 C 0.5052(7) 0.2785(8) 0.3296(4) 0.0376(18) Uani 1 1 d . . .
C28 C 0.5560(9) 0.3553(10) 0.3485(5) 0.055(3) Uani 1 1 d . . .
H28 H 0.4989 0.4229 0.3702 0.066 Uiso 1 1 calc R . .
C29 C 0.6959(10) 0.3309(12) 0.3346(6) 0.068(3) Uani 1 1 d . . .
H29 H 0.7342 0.3822 0.3470 0.082 Uiso 1 1 calc R . .
C30 C 0.7744(10) 0.2341(12) 0.3037(6) 0.069(3) Uani 1 1 d . . .
H30 H 0.8679 0.2190 0.2951 0.082 Uiso 1 1 calc R . .
C31 C 0.7276(8) 0.1578(10) 0.2843(5) 0.057(3) Uani 1 1 d . . .
H31 H 0.7866 0.0912 0.2620 0.068 Uiso 1 1 calc R . .
C32 C 0.5918(7) 0.1786(8) 0.2974(5) 0.043(2) Uani 1 1 d . . .
H32 H 0.5565 0.1254 0.2848 0.052 Uiso 1 1 calc R . .
C33 C 0.3560(7) 0.0491(7) 0.4154(4) 0.0359(17) Uani 1 1 d . . .
H33A H 0.4541 0.0273 0.3975 0.043 Uiso 1 1 calc R . .
H33B H 0.3191 0.0506 0.3695 0.043 Uiso 1 1 calc R . .
C34 C 0.3080(7) 0.1722(7) 0.4370(4) 0.0341(17) Uani 1 1 d . . .
H34A H 0.3562 0.1731 0.4769 0.041 Uiso 1 1 calc R . .
H34B H 0.2124 0.1875 0.4638 0.041 Uiso 1 1 calc R . .
C35 C 0.1353(7) -0.0261(7) 0.5004(5) 0.0364(17) Uani 1 1 d . . .
C36 C 0.0383(8) 0.0299(7) 0.5577(5) 0.0367(17) Uani 1 1 d . . .
C37 C -0.0939(8) 0.0546(7) 0.5579(5) 0.0388(18) Uani 1 1 d . . .
P3 P 0.0187(2) 0.3436(2) 0.86273(15) 0.0427(5) Uani 1 1 d . . .
F3 F -0.1025(5) 0.4387(5) 0.8295(3) 0.0607(15) Uani 1 1 d . . .
F4 F 0.1417(5) 0.2496(5) 0.8936(4) 0.0705(17) Uani 1 1 d . . .
F5 F 0.0386(6) 0.2718(5) 0.7934(3) 0.0659(16) Uani 1 1 d . . .
F6 F 0.1150(5) 0.4175(5) 0.8017(3) 0.0589(14) Uani 1 1 d . . .
F7 F -0.0017(5) 0.4160(4) 0.9316(3) 0.0537(13) Uani 1 1 d . . .
F8 F -0.0815(6) 0.2749(6) 0.9222(4) 0.0741(18) Uani 1 1 d . . .
Cl2 Cl 0.2897(3) 0.1493(3) 0.6544(2) 0.0867(9) Uani 1 1 d . A .
Cl3 Cl 0.5041(5) 0.2019(6) 0.6904(4) 0.111(2) Uani 0.719(6) 1 d P A 1
Cl3A Cl 0.4661(13) 0.3096(16) 0.6340(10) 0.111(2) Uani 0.281(6) 1 d P A 2
C38 C 0.3302(14) 0.2343(17) 0.6996(10) 0.122(6) Uani 1 1 d . . .
H38A H 0.2858 0.2235 0.7580 0.147 Uiso 0.719(6) 1 calc PR A 1
H38B H 0.2965 0.3182 0.6753 0.147 Uiso 0.719(6) 1 calc PR A 1
H38C H 0.3603 0.1850 0.7491 0.147 Uiso 0.281(6) 1 calc PR A 2
H38D H 0.2491 0.2965 0.7173 0.147 Uiso 0.281(6) 1 calc PR A 2

loop_
_atom_site_aniso_label
_atom_site_aniso_U_11
_atom_site_aniso_U_22
_atom_site_aniso_U_33
_atom_site_aniso_U_23
_atom_site_aniso_U_13
_atom_site_aniso_U_12
Pt1 0.01739(13) 0.03526(16) 0.02813(15) -0.00862(11) 0.00089(9) -0.00781(10)
Cl1 0.0234(8) 0.0562(12) 0.0326(10) -0.0120(9) 0.0033(7) -0.0167(8)
S1 0.0250(8) 0.0382(10) 0.0333(10) -0.0107(8) -0.0038(7) -0.0104(7)
S2 0.0306(10) 0.0469(12) 0.0409(11) 0.0010(9) -0.0036(8) -0.0082(9)
P1 0.0205(8) 0.0305(10) 0.0280(9) -0.0063(8) -0.0002(7) -0.0076(7)
P2 0.0203(8) 0.0422(11) 0.0278(9) -0.0093(8) -0.0003(7) -0.0101(8)
F1 0.038(3) 0.064(3) 0.046(3) -0.016(2) -0.002(2) -0.014(2)
F2 0.036(3) 0.060(3) 0.047(3) -0.020(2) 0.006(2) -0.010(2)
C1 0.032(4) 0.041(4) 0.034(4) -0.012(3) -0.001(3) -0.012(3)
C2 0.030(4) 0.031(4) 0.032(4) -0.006(3) -0.008(3) -0.006(3)
C3 0.030(4) 0.042(4) 0.037(4) -0.012(4) 0.006(3) -0.015(3)
C4 0.045(5) 0.050(5) 0.034(4) -0.015(4) 0.010(4) -0.015(4)
C5 0.072(7) 0.048(6) 0.052(6) -0.017(5) 0.025(5) -0.024(5)
C6 0.057(6) 0.070(7) 0.056(6) -0.031(5) 0.016(5) -0.034(5)
C7 0.050(5) 0.066(7) 0.064(6) -0.028(5) 0.005(5) -0.029(5)
C8 0.032(4) 0.050(5) 0.051(5) -0.019(4) 0.002(4) -0.017(4)
C9 0.021(3) 0.032(4) 0.035(4) -0.005(3) -0.002(3) -0.005(3)
C10 0.038(4) 0.041(5) 0.042(5) -0.009(4) 0.004(4) -0.005(4)
C11 0.056(6) 0.032(5) 0.063(6) -0.014(4) 0.001(5) 0.000(4)
C12 0.041(5) 0.049(6) 0.066(6) -0.028(5) 0.003(4) -0.002(4)
C13 0.035(4) 0.058(6) 0.047(5) -0.023(4) 0.002(4) -0.009(4)
C14 0.031(4) 0.037(4) 0.038(4) -0.011(3) 0.003(3) -0.004(3)
C15 0.018(3) 0.042(4) 0.026(4) -0.009(3) 0.001(3) -0.009(3)
C16 0.022(3) 0.049(5) 0.036(4) -0.014(4) -0.003(3) -0.011(3)
C17 0.037(4) 0.039(4) 0.045(5) -0.020(4) -0.002(4) -0.011(3)
C18 0.037(4) 0.049(5) 0.039(4) -0.014(4) -0.001(3) -0.025(4)
C19 0.023(3) 0.049(5) 0.039(4) -0.008(4) -0.005(3) -0.015(3)
C20 0.019(3) 0.034(4) 0.037(4) -0.005(3) -0.005(3) -0.006(3)
C21 0.035(4) 0.039(4) 0.032(4) -0.014(3) 0.002(3) -0.014(3)
C22 0.038(4) 0.044(5) 0.041(5) -0.017(4) 0.005(4) -0.011(4)
C23 0.054(6) 0.050(5) 0.053(6) -0.018(5) 0.004(4) -0.013(4)
C24 0.064(6) 0.056(6) 0.057(6) -0.033(5) 0.011(5) -0.019(5)
C25 0.090(8) 0.067(7) 0.046(6) -0.027(5) -0.011(5) -0.017(6)
C26 0.061(6) 0.057(6) 0.046(5) -0.017(4) -0.009(4) -0.012(5)
C27 0.026(4) 0.058(5) 0.028(4) -0.002(4) -0.005(3) -0.016(4)
C28 0.046(5) 0.094(8) 0.036(5) -0.017(5) -0.002(4) -0.033(5)
C29 0.055(6) 0.131(11) 0.036(5) -0.007(6) -0.009(5) -0.055(7)
C30 0.038(5) 0.133(11) 0.037(5) -0.005(6) -0.002(4) -0.040(6)
C31 0.026(4) 0.097(8) 0.037(5) -0.003(5) -0.006(4) -0.010(5)
C32 0.030(4) 0.060(5) 0.031(4) 0.002(4) -0.004(3) -0.011(4)
C33 0.028(4) 0.045(5) 0.028(4) -0.002(3) 0.000(3) -0.009(3)
C34 0.026(4) 0.047(5) 0.027(4) -0.010(3) 0.001(3) -0.011(3)
C35 0.031(4) 0.038(4) 0.034(4) 0.005(3) -0.002(3) -0.014(3)
C36 0.034(4) 0.043(5) 0.032(4) -0.001(3) -0.008(3) -0.012(3)
C37 0.041(4) 0.033(4) 0.035(4) -0.004(3) 0.002(3) -0.013(3)
P3 0.0300(10) 0.0397(12) 0.0566(14) -0.0154(10) -0.0030(10) -0.0078(9)
F3 0.036(3) 0.079(4) 0.069(4) -0.030(3) -0.017(3) 0.000(3)
F4 0.056(3) 0.053(3) 0.075(4) -0.005(3) -0.009(3) 0.013(3)
F5 0.079(4) 0.051(3) 0.062(4) -0.023(3) 0.009(3) -0.021(3)
F6 0.041(3) 0.058(3) 0.075(4) 0.001(3) -0.014(3) -0.020(2)
F7 0.053(3) 0.045(3) 0.068(3) -0.016(3) -0.030(3) -0.002(2)
F8 0.079(4) 0.086(4) 0.065(4) -0.026(3) 0.015(3) -0.051(4)
Cl2 0.080(2) 0.097(2) 0.081(2) -0.0363(18) -0.0173(17) -0.0068(17)
Cl3 0.071(3) 0.142(5) 0.135(5) -0.089(4) 0.017(3) -0.034(3)
Cl3A 0.071(3) 0.142(5) 0.135(5) -0.089(4) 0.017(3) -0.034(3)
C38 0.082(10) 0.185(18) 0.133(14) -0.064(13) -0.014(10) -0.060(11)

loop_
_atom_type_symbol
_atom_type_description
_atom_type_scat_dispersion_real
_atom_type_scat_dispersion_imag
_atom_type_scat_source
C C 0.0033 0.0016 'International Tables Vol C Tables 4.2.6.8 and 6.1.1.4'
H H 0.0000 0.0000 'International Tables Vol C Tables 4.2.6.8 and 6.1.1.4'
Cl Cl 0.1484 0.1585 'International Tables Vol C Tables 4.2.6.8 and 6.1.1.4'
F F 0.0171 0.0103 'International Tables Vol C Tables 4.2.6.8 and 6.1.1.4'
P P 0.1023 0.0942 'International Tables Vol C Tables 4.2.6.8 and 6.1.1.4'
Pt Pt -1.7033 8.3905 'International Tables Vol C Tables 4.2.6.8 and 6.1.1.4'
S S 0.1246 0.1234 'International Tables Vol C Tables 4.2.6.8 and 6.1.1.4'

loop_
_geom_angle_atom_site_label_1
_geom_angle_atom_site_label_2
_geom_angle_atom_site_label_3
_geom_angle
_geom_angle_site_symmetry_1
_geom_angle_site_symmetry_3
Cl1 Pt1 S1 87.59(6) . .
P1 Pt1 Cl1 173.72(7) . .
P1 Pt1 S1 86.15(7) . .
P1 Pt1 P2 99.52(7) . .
P2 Pt1 Cl1 86.60(7) . .
P2 Pt1 S1 170.29(6) . .
C1 S1 Pt1 105.6(3) . .
C3 S1 Pt1 114.3(3) . .
C3 S1 C1 101.3(3) . .
C35 S2 C33 99.3(3) . .
C2 P1 Pt1 105.3(2) . .
C9 P1 Pt1 114.5(2) . .
C9 P1 C2 101.5(3) . .
C15 P1 Pt1 119.6(2) . .
C15 P1 C2 104.2(3) . .
C15 P1 C9 109.5(3) . .
C21 P2 Pt1 110.7(3) . .
C21 P2 C34 103.3(3) . .
C27 P2 Pt1 117.8(3) . .
C27 P2 C21 108.2(4) . .
C27 P2 C34 103.3(4) . .
C34 P2 Pt1 112.3(3) . .
S1 C1 H1A 110.1 . .
S1 C1 H1B 110.1 . .
H1A C1 H1B 108.4 . .
C2 C1 S1 108.0(5) . .
C2 C1 H1A 110.1 . .
C2 C1 H1B 110.1 . .
P1 C2 H2A 109.7 . .
P1 C2 H2B 109.7 . .
C1 C2 P1 109.6(5) . .
C1 C2 H2A 109.7 . .
C1 C2 H2B 109.7 . .
H2A C2 H2B 108.2 . .
C4 C3 S1 123.0(7) . .
C4 C3 C8 121.0(8) . .
C8 C3 S1 116.0(6) . .
C3 C4 H4 120.2 . .
C3 C4 C5 119.5(9) . .
C5 C4 H4 120.2 . .
C4 C5 H5 121.0 . .
C6 C5 C4 118.1(10) . .
C6 C5 H5 121.0 . .
C5 C6 H6 119.2 . .
C7 C6 C5 121.7(9) . .
C7 C6 H6 119.2 . .
C6 C7 H7 120.7 . .
C8 C7 C6 118.6(10) . .
C8 C7 H7 120.7 . .
C3 C8 H8 119.4 . .
C7 C8 C3 121.1(9) . .
C7 C8 H8 119.4 . .
C10 C9 P1 121.3(6) . .
C10 C9 C14 118.7(7) . .
C14 C9 P1 119.7(6) . .
C9 C10 H10 119.4 . .
C9 C10 C11 121.2(8) . .
C11 C10 H10 119.4 . .
C10 C11 H11 120.2 . .
C12 C11 C10 119.6(9) . .
C12 C11 H11 120.2 . .
C11 C12 H12 119.9 . .
C11 C12 C13 120.1(8) . .
C13 C12 H12 119.9 . .
C12 C13 H13 120.1 . .
C12 C13 C14 119.7(8) . .
C14 C13 H13 120.1 . .
C9 C14 H14 119.7 . .
C13 C14 C9 120.7(8) . .
C13 C14 H14 119.7 . .
C16 C15 P1 117.5(5) . .
C16 C15 C20 119.0(7) . .
C20 C15 P1 123.5(6) . .
C15 C16 H16 120.0 . .
C15 C16 C17 120.1(7) . .
C17 C16 H16 120.0 . .
C16 C17 H17 120.2 . .
C18 C17 C16 119.6(7) . .
C18 C17 H17 120.2 . .
C17 C18 H18 119.6 . .
C19 C18 C17 120.8(7) . .
C19 C18 H18 119.6 . .
C18 C19 H19 119.9 . .
C18 C19 C20 120.1(7) . .
C20 C19 H19 119.9 . .
C15 C20 H20 119.8 . .
C19 C20 C15 120.3(7) . .
C19 C20 H20 119.8 . .
C22 C21 P2 119.8(6) . .
C26 C21 P2 121.2(7) . .
C26 C21 C22 118.9(8) . .
C21 C22 H22 119.5 . .
C21 C22 C23 121.0(8) . .
C23 C22 H22 119.5 . .
C22 C23 H23 120.4 . .
C24 C23 C22 119.2(9) . .
C24 C23 H23 120.4 . .
C23 C24 H24 120.0 . .
C23 C24 C25 120.0(9) . .
C25 C24 H24 120.0 . .
C24 C25 H25 119.6 . .
C24 C25 C26 120.7(9) . .
C26 C25 H25 119.6 . .
C21 C26 C25 120.2(9) . .
C21 C26 H26 119.9 . .
C25 C26 H26 119.9 . .
C28 C27 P2 123.0(7) . .
C28 C27 C32 120.0(8) . .
C32 C27 P2 116.8(6) . .
C27 C28 H28 120.9 . .
C27 C28 C29 118.2(10) . .
C29 C28 H28 120.9 . .
C28 C29 H29 120.3 . .
C30 C29 C28 119.4(10) . .
C30 C29 H29 120.3 . .
C29 C30 H30 118.1 . .
C31 C30 C29 123.7(9) . .
C31 C30 H30 118.1 . .
C30 C31 H31 120.8 . .
C30 C31 C32 118.3(10) . .
C32 C31 H31 120.8 . .
C27 C32 H32 119.8 . .
C31 C32 C27 120.4(9) . .
C31 C32 H32 119.8 . .
S2 C33 H33A 109.2 . .
S2 C33 H33B 109.2 . .
H33A C33 H33B 107.9 . .
C34 C33 S2 112.2(5) . .
C34 C33 H33A 109.2 . .
C34 C33 H33B 109.2 . .
P2 C34 H34A 108.5 . .
P2 C34 H34B 108.5 . .
C33 C34 P2 115.0(5) . .
C33 C34 H34A 108.5 . .
C33 C34 H34B 108.5 . .
H34A C34 H34B 107.5 . .
C36 C35 S2 121.9(6) . .
C36 C35 C37 116.7(7) . 2_556
C37 C35 S2 121.3(6) 2_556 .
F1 C36 C35 120.8(7) . .
F1 C36 C37 117.9(7) . .
C35 C36 C37 121.4(7) . .
F2 C37 C35 119.9(7) . 2_556
F2 C37 C36 118.2(7) . .
C36 C37 C35 121.9(7) . 2_556
F3 P3 F5 88.8(3) . .
F3 P3 F7 90.8(3) . .
F4 P3 F3 178.6(4) . .
F4 P3 F5 90.5(3) . .
F4 P3 F6 90.0(3) . .
F4 P3 F7 89.9(3) . .
F6 P3 F3 88.8(3) . .
F6 P3 F5 89.4(3) . .
F6 P3 F7 90.5(3) . .
F7 P3 F5 179.6(3) . .
F8 P3 F3 88.9(4) . .
F8 P3 F4 92.3(4) . .
F8 P3 F5 91.0(3) . .
F8 P3 F6 177.6(4) . .
F8 P3 F7 89.1(3) . .
Cl2 C38 Cl3 113.2(9) . .
Cl2 C38 Cl3A 115.6(10) . .
Cl2 C38 H38A 108.9 . .
Cl2 C38 H38B 108.9 . .
Cl2 C38 H38C 108.4 . .
Cl2 C38 H38D 108.4 . .
Cl3 C38 Cl3A 45.6(6) . .
Cl3 C38 H38A 108.9 . .
Cl3 C38 H38B 108.9 . .
Cl3 C38 H38C 66.5 . .
Cl3 C38 H38D 137.8 . .
Cl3A C38 H38A 134.7 . .
Cl3A C38 H38B 65.4 . .
Cl3A C38 H38C 108.4 . .
Cl3A C38 H38D 108.4 . .
H38A C38 H38B 107.8 . .
H38A C38 H38C 47.0 . .
H38A C38 H38D 62.6 . .
H38B C38 H38C 140.6 . .
H38B C38 H38D 47.9 . .
H38C C38 H38D 107.4 . .

loop_
_geom_bond_atom_site_label_1
_geom_bond_atom_site_label_2
_geom_bond_distance
_geom_bond_site_symmetry_2
Pt1 Cl1 2.3345(17) .
Pt1 S1 2.3472(18) .
Pt1 P1 2.2318(18) .
Pt1 P2 2.2675(19) .
S1 C1 1.837(7) .
S1 C3 1.771(8) .
S2 C33 1.816(8) .
S2 C35 1.780(8) .
P1 C2 1.827(7) .
P1 C9 1.805(7) .
P1 C15 1.794(7) .
P2 C21 1.804(8) .
P2 C27 1.801(7) .
P2 C34 1.817(8) .
F1 C36 1.335(9) .
F2 C37 1.344(9) .
C1 H1A 0.9900 .
C1 H1B 0.9900 .
C1 C2 1.511(10) .
C2 H2A 0.9900 .
C2 H2B 0.9900 .
C3 C4 1.344(12) .
C3 C8 1.384(12) .
C4 H4 0.9500 .
C4 C5 1.407(13) .
C5 H5 0.9500 .
C5 C6 1.400(15) .
C6 H6 0.9500 .
C6 C7 1.361(15) .
C7 H7 0.9500 .
C7 C8 1.361(12) .
C8 H8 0.9500 .
C9 C10 1.376(11) .
C9 C14 1.384(10) .
C10 H10 0.9500 .
C10 C11 1.378(11) .
C11 H11 0.9500 .
C11 C12 1.378(13) .
C12 H12 0.9500 .
C12 C13 1.379(13) .
C13 H13 0.9500 .
C13 C14 1.383(11) .
C14 H14 0.9500 .
C15 C16 1.391(10) .
C15 C20 1.409(9) .
C16 H16 0.9500 .
C16 C17 1.400(10) .
C17 H17 0.9500 .
C17 C18 1.387(11) .
C18 H18 0.9500 .
C18 C19 1.375(11) .
C19 H19 0.9500 .
C19 C20 1.381(10) .
C20 H20 0.9500 .
C21 C22 1.384(11) .
C21 C26 1.373(11) .
C22 H22 0.9500 .
C22 C23 1.398(12) .
C23 H23 0.9500 .
C23 C24 1.368(13) .
C24 H24 0.9500 .
C24 C25 1.376(15) .
C25 H25 0.9500 .
C25 C26 1.384(13) .
C26 H26 0.9500 .
C27 C28 1.375(12) .
C27 C32 1.411(12) .
C28 H28 0.9500 .
C28 C29 1.417(13) .
C29 H29 0.9500 .
C29 C30 1.351(16) .
C30 H30 0.9500 .
C30 C31 1.344(15) .
C31 H31 0.9500 .
C31 C32 1.380(11) .
C32 H32 0.9500 .
C33 H33A 0.9900 .
C33 H33B 0.9900 .
C33 C34 1.527(11) .
C34 H34A 0.9900 .
C34 H34B 0.9900 .
C35 C36 1.365(11) .
C35 C37 1.382(11) 2_556
C36 C37 1.374(11) .
C37 C35 1.382(11) 2_556
P3 F3 1.589(5) .
P3 F4 1.581(6) .
P3 F5 1.598(6) .
P3 F6 1.588(6) .
P3 F7 1.594(5) .
P3 F8 1.570(6) .
Cl2 C38 1.676(14) .
Cl3 C38 1.775(14) .
Cl3A C38 1.93(2) .
C38 H38A 0.9900 .
C38 H38B 0.9900 .
C38 H38C 0.9900 .
C38 H38D 0.9900 .

loop_
_geom_torsion_atom_site_label_1
_geom_torsion_atom_site_label_2
_geom_torsion_atom_site_label_3
_geom_torsion_atom_site_label_4
_geom_torsion
_geom_torsion_site_symmetry_1
_geom_torsion_site_symmetry_4
Pt1 S1 C1 C2 -35.1(5) . .
Pt1 S1 C3 C4 -1.2(7) . .
Pt1 S1 C3 C8 176.2(5) . .
Pt1 P1 C2 C1 -49.2(5) . .
Pt1 P1 C9 C10 -1.2(8) . .
Pt1 P1 C9 C14 171.8(5) . .
Pt1 P1 C15 C16 -57.6(6) . .
Pt1 P1 C15 C20 121.7(6) . .
Pt1 P2 C21 C22 -18.5(7) . .
Pt1 P2 C21 C26 159.3(7) . .
Pt1 P2 C27 C28 129.4(7) . .
Pt1 P2 C27 C32 -55.6(7) . .
Pt1 P2 C34 C33 52.2(6) . .
Cl1 Pt1 S1 C1 -175.7(3) . .
Cl1 Pt1 S1 C3 -65.2(3) . .
Cl1 Pt1 P1 C2 15.1(7) . .
Cl1 Pt1 P1 C9 -95.5(7) . .
Cl1 Pt1 P1 C15 131.7(7) . .
Cl1 Pt1 P2 C21 -71.5(3) . .
Cl1 Pt1 P2 C27 163.3(3) . .
Cl1 Pt1 P2 C34 43.5(3) . .
S1 Pt1 P1 C2 20.1(2) . .
S1 Pt1 P1 C9 -90.5(3) . .
S1 Pt1 P1 C15 136.7(3) . .
S1 Pt1 P2 C21 -18.1(5) . .
S1 Pt1 P2 C27 -143.3(5) . .
S1 Pt1 P2 C34 96.8(5) . .
S1 C1 C2 P1 54.7(6) . .
S1 C3 C4 C5 176.6(6) . .
S1 C3 C8 C7 -178.2(7) . .
S2 C33 C34 P2 -170.7(4) . .
S2 C35 C36 F1 1.5(11) . .
S2 C35 C36 C37 -178.5(6) . .
P1 Pt1 S1 C1 4.9(3) . .
P1 Pt1 S1 C3 115.3(3) . .
P1 Pt1 P2 C21 107.1(3) . .
P1 Pt1 P2 C27 -18.1(3) . .
P1 Pt1 P2 C34 -138.0(3) . .
P1 C9 C10 C11 171.5(7) . .
P1 C9 C14 C13 -172.1(6) . .
P1 C15 C16 C17 177.9(6) . .
P1 C15 C20 C19 -178.5(6) . .
P2 Pt1 S1 C1 131.0(5) . .
P2 Pt1 S1 C3 -118.5(5) . .
P2 Pt1 P1 C2 -151.9(3) . .
P2 Pt1 P1 C9 97.5(3) . .
P2 Pt1 P1 C15 -35.4(3) . .
P2 C21 C22 C23 178.4(7) . .
P2 C21 C26 C25 -177.6(8) . .
P2 C27 C28 C29 174.9(7) . .
P2 C27 C32 C31 -175.6(6) . .
F1 C36 C37 F2 -1.0(11) . .
F1 C36 C37 C35 178.9(7) . 2_556
C1 S1 C3 C4 111.8(7) . .
C1 S1 C3 C8 -70.8(6) . .
C2 P1 C9 C10 -114.1(7) . .
C2 P1 C9 C14 59.0(7) . .
C2 P1 C15 C16 59.6(6) . .
C2 P1 C15 C20 -121.2(6) . .
C3 S1 C1 C2 -154.5(5) . .
C3 C4 C5 C6 0.8(12) . .
C4 C3 C8 C7 -0.7(12) . .
C4 C5 C6 C7 0.3(13) . .
C5 C6 C7 C8 -1.6(14) . .
C6 C7 C8 C3 1.8(13) . .
C8 C3 C4 C5 -0.7(12) . .
C9 P1 C2 C1 70.5(5) . .
C9 P1 C15 C16 167.5(6) . .
C9 P1 C15 C20 -13.2(7) . .
C9 C10 C11 C12 2.0(15) . .
C10 C9 C14 C13 1.1(12) . .
C10 C11 C12 C13 -1.8(15) . .
C11 C12 C13 C14 1.3(14) . .
C12 C13 C14 C9 -1.0(13) . .
C14 C9 C10 C11 -1.6(13) . .
C15 P1 C2 C1 -175.8(5) . .
C15 P1 C9 C10 136.2(7) . .
C15 P1 C9 C14 -50.7(7) . .
C15 C16 C17 C18 1.2(12) . .
C16 C15 C20 C19 0.8(11) . .
C16 C17 C18 C19 -0.5(12) . .
C17 C18 C19 C20 -0.1(12) . .
C18 C19 C20 C15 0.0(12) . .
C20 C15 C16 C17 -1.4(11) . .
C21 P2 C27 C28 3.0(8) . .
C21 P2 C27 C32 177.9(6) . .
C21 P2 C34 C33 171.5(5) . .
C21 C22 C23 C24 -0.1(13) . .
C22 C21 C26 C25 0.2(14) . .
C22 C23 C24 C25 -1.2(15) . .
C23 C24 C25 C26 2.0(17) . .
C24 C25 C26 C21 -1.5(16) . .
C26 C21 C22 C23 0.6(13) . .
C27 P2 C21 C22 112.0(7) . .
C27 P2 C21 C26 -70.3(8) . .
C27 P2 C34 C33 -75.8(6) . .
C27 C28 C29 C30 0.0(14) . .
C28 C27 C32 C31 -0.4(12) . .
C28 C29 C30 C31 0.4(16) . .
C29 C30 C31 C32 -0.7(15) . .
C30 C31 C32 C27 0.7(13) . .
C32 C27 C28 C29 0.1(13) . .
C33 S2 C35 C36 -106.1(7) . .
C33 S2 C35 C37 74.3(7) . 2_556
C34 P2 C21 C22 -138.9(7) . .
C34 P2 C21 C26 38.8(8) . .
C34 P2 C27 C28 -106.1(8) . .
C34 P2 C27 C32 68.9(7) . .
C35 S2 C33 C34 74.7(6) . .
C35 C36 C37 F2 178.9(7) . .
C35 C36 C37 C35 -1.1(13) . 2_556
C37 C35 C36 F1 -179.0(7) 2_556 .
C37 C35 C36 C37 1.1(13) 2_556 .
